data_7045670
loop_
_publ_author_name
'Kovalenko, Anton D.'
'Bushmarinov, Ivan S.'
'Burlov, Anatoly D.'
'Lepnev, Leonid'
'Ilina, Elena G.'
'Utochnikova, Valentina V.'

_publ_section_title
;
 The peculiarities of complex formation and energy transfer processes in
 lanthanide complexes with 2-(tosylamino)-benzylidene-N-benzoylhydrazone
;
_journal_name_full 'Dalton Transactions'
_journal_paper_doi 10.1039/C7DT04387B
_journal_year 2018
_chemical_formula_moiety 'C42 H35 N6 O6 S2 Yb, 2(H2 O)'
_chemical_formula_sum 'C42 H39 N6 O8 S2 Yb'
_chemical_formula_weight 992.95
_chemical_name_systematic 'ytterbium 2-(tosylamino)benzylidene-N-benzoylhydrazonate'
_space_group_crystal_system triclinic
_space_group_IT_number 2
_space_group_name_Hall '-P 1'
_space_group_name_H-M_alt 'P -1'
_symmetry_space_group_name_Hall '-P 1'
_symmetry_space_group_name_H-M 'P -1'
_atom_sites_solution_hydrogens mixed
_atom_sites_solution_primary direct
_audit_creation_date 2017-06-06
_audit_creation_method
;
Olex2 1.2
(compiled 2017.01.04 svn.r3372 for OlexSys, GUI svn.r5292)
;
_audit_update_record
;
2017-06-16 deposited with the CCDC.
2018-02-19 downloaded from the CCDC.
;
_cell_angle_alpha 103.12(3)
_cell_angle_beta 101.74(3)
_cell_angle_gamma 93.34(3)
_cell_formula_units_Z 4
_cell_length_a 12.530(3)
_cell_length_b 15.640(3)
_cell_length_c 22.612(5)
_cell_measurement_reflns_used 200
_cell_measurement_temperature 100
_cell_measurement_theta_max 50
_cell_measurement_theta_min 2
_cell_volume 4199.9(18)
_computing_cell_refinement 'SAINT v8.34A (Bruker, 2013)'
_computing_data_reduction 'SAINT v8.34A (Bruker, 2013)'
_computing_molecular_graphics 'Olex2 (Dolomanov et al., 2009)'
_computing_publication_material 'Olex2 (Dolomanov et al., 2009)'
_computing_structure_refinement 'ShelXL (Sheldrick, 2015)'
_computing_structure_solution 'ShelXT (Sheldrick, 2015)'
_diffrn_ambient_temperature 100
_diffrn_detector_area_resol_mean 8
_diffrn_measured_fraction_theta_full 0.962
_diffrn_measured_fraction_theta_max 0.962
_diffrn_measurement_device_type 'Bruker APEX-II CCD'
_diffrn_measurement_method '\w and \f scans'
_diffrn_radiation_monochromator graphite
_diffrn_radiation_type CuK\a
_diffrn_radiation_wavelength 1.54178
_diffrn_reflns_av_R_equivalents 0.0621
_diffrn_reflns_av_unetI/netI 0.0649
_diffrn_reflns_Laue_measured_fraction_full 0.962
_diffrn_reflns_Laue_measured_fraction_max 0.962
_diffrn_reflns_limit_h_max 12
_diffrn_reflns_limit_h_min -14
_diffrn_reflns_limit_k_max 18
_diffrn_reflns_limit_k_min -18
_diffrn_reflns_limit_l_max 25
_diffrn_reflns_limit_l_min -26
_diffrn_reflns_number 42603
_diffrn_reflns_point_group_measured_fraction_full 0.962
_diffrn_reflns_point_group_measured_fraction_max 0.962
_diffrn_reflns_theta_full 66.595
_diffrn_reflns_theta_max 66.595
_diffrn_reflns_theta_min 2.058
_diffrn_source 'sealed tube'
_diffrn_standards_number 0
_exptl_absorpt_coefficient_mu 5.544
_exptl_absorpt_correction_T_max 0.2208
_exptl_absorpt_correction_T_min 0.0926
_exptl_absorpt_correction_type multi-scan
_exptl_absorpt_process_details
'SADABS-2012/1 (Bruker,2012) was used for absorption correction. wR2(int) was 0.1644 before and 0.0580 after correction. The Ratio of minimum to maximum transmission is 0.4194. The \l/2 correction factor is Not present.'
_exptl_crystal_colour 'light yellow'
_exptl_crystal_colour_modifier light
_exptl_crystal_colour_primary yellow
_exptl_crystal_density_diffrn 1.570
_exptl_crystal_description block
_exptl_crystal_F_000 1996
_exptl_crystal_recrystallization_method 'crystallized from DMSO'
_exptl_crystal_size_max 0.06
_exptl_crystal_size_mid 0.05
_exptl_crystal_size_min 0.04
_refine_diff_density_max 2.366
_refine_diff_density_min -0.628
_refine_diff_density_rms 0.124
_refine_ls_extinction_method none
_refine_ls_goodness_of_fit_ref 1.029
_refine_ls_hydrogen_treatment mixed
_refine_ls_matrix_type full
_refine_ls_number_parameters 1121
_refine_ls_number_reflns 14262
_refine_ls_number_restraints 166
_refine_ls_restrained_S_all 1.025
_refine_ls_R_factor_all 0.0927
_refine_ls_R_factor_gt 0.0621
_refine_ls_shift/su_max 0.001
_refine_ls_shift/su_mean 0.000
_refine_ls_structure_factor_coef Fsqd
_refine_ls_weighting_details 'w=1/[\s^2^(Fo^2^)+(0.0931P)^2^+9.2354P] where P=(Fo^2^+2Fc^2^)/3'
_refine_ls_weighting_scheme calc
_refine_ls_wR_factor_gt 0.1563
_refine_ls_wR_factor_ref 0.1763
_reflns_Friedel_coverage 0.000
_reflns_number_gt 10006
_reflns_number_total 14262
_reflns_threshold_expression 'I > 2\s(I)'
_cod_data_source_file c7dt04387b2.cif
_cod_data_source_block a_CCDC1
_cod_original_cell_volume 4200.2(16)
_cod_database_code 7045670
_shelx_shelxl_version_number 2014/7
_shelx_space_group_comment
;
The symmetry employed for this shelxl refinement is uniquely defined
by the following loop, which should always be used as a source of
symmetry information in preference to the above space-group names.
They are only intended as comments.
;
_olex2_refinement_description
;
1. Fixed Uiso
 At 1.2 times of:
  All C(H) groups, All O(H,H) groups
 At 1.5 times of:
  All C(H,H,H) groups
2. Restrained distances
 C44-C43 = C48-C43 = C48-C47 = C46-C47 = C46-C45 = C45-C44
 1.4 with sigma of 0.02
 C44'-C43 = C45'-C44' = C45'-C46' = C47'-C48' = C48'-C43
 1.4 with sigma of 0.02
 N41A-H41A = N41-H41
 0.9 with sigma of 0.02
3. Restrained planarity
 C43, C48, C47, C44, C45, C46
 with sigma of 0.1
4. Uiso/Uaniso restraints and constraints
C43 \\sim C48 \\sim C47 \\sim C46' \\sim C44' \\sim C45' \\sim C44 \\sim C45
\\sim C46 \\sim C47' \\sim C48': within 2A with sigma of 0.01 and sigma for
terminal atoms of 0.02
5. Others
 Sof(C44')=Sof(H44')=Sof(C45')=Sof(H45')=Sof(C46')=Sof(H46')=Sof(C47')=
 Sof(H47')=Sof(C48')=Sof(H48')=1-FVAR(1)
 Sof(C44)=Sof(H44)=Sof(C45)=Sof(H45)=Sof(C46)=Sof(H46)=Sof(C47)=Sof(H47)=
 Sof(C48)=Sof(H48)=FVAR(1)
6.a Riding coordinates:
 O3W(H3WA,H3WB), O2W(H2WA,H2WB), O1W(H1WA,H1WB), O4W(H4WA,H4WB)
6.b Aromatic/amide H refined with riding coordinates:
 C2(H2), C3(H3), C5(H5), C6(H6), C10(H10), C11(H11), C12(H12), C13(H13),
 C15(H15), C20(H20), C21(H21), C22(H22), C23(H23), C24(H24), C26(H26), C27(H27),
  C29(H29), C30(H30), C34(H34), C35(H35), C36(H36), C37(H37), C39(H39),
 C44'(H44'), C45'(H45'), C46'(H46'), C47'(H47'), C48'(H48'), C44(H44), C45(H45),
  C46(H46), C47(H47), C48(H48), C2A(H2A), C3A(H3A), C5A(H5A), C6A(H6A),
 C10A(H10A), C11A(H11A), C12A(H12A), C13A(H13A), C15A(H15A), C20A(H20A),
 C21A(H21A), C22A(H22A), C23A(H23A), C24A(H24A), C26A(H26A), C27A(H27A),
 C29A(H29A), C30A(H30A), C34A(H34A), C35A(H35A), C36A(H36A), C37A(H37A),
 C39A(H39A), C44A(H44A), C45A(H45A), C46A(H46A), C47A(H47A), C48A(H48A)
6.c Idealised Me refined as rotating group:
 C7(H7A,H7B,H7C), C31(H31A,H31B,H31C), C7A(H7AA,H7AB,H7AC), C31A(H31D,H31E,H31F)
;
_olex2_exptl_crystal_mounting_method 'mounted on a needle'
_olex2_submission_special_instructions 'No special instructions were received'

loop_
_space_group_symop_operation_xyz
'x, y, z'
'-x, -y, -z'

loop_
_atom_site_label
_atom_site_type_symbol
_atom_site_fract_x
_atom_site_fract_y
_atom_site_fract_z
_atom_site_U_iso_or_equiv
_atom_site_adp_type
_atom_site_occupancy
_atom_site_site_symmetry_order
_atom_site_calc_flag
_atom_site_refinement_flags_posn
_atom_site_refinement_flags_adp
_atom_site_refinement_flags_occupancy
_atom_site_disorder_assembly
_atom_site_disorder_group
Yb1 Yb 0.34183(4) 0.73356(3) 0.65469(2) 0.05423(15) Uani 1 1 d . . . . .
S1 S 0.29437(17) 0.88731(12) 0.75177(10) 0.0527(5) Uani 1 1 d . . . . .
S2 S 0.1433(2) 0.72348(17) 0.54999(11) 0.0793(8) Uani 1 1 d . . . . .
O1 O 0.1554(5) 0.6889(4) 0.6068(3) 0.0747(19) Uani 1 1 d . . . . .
O2 O 0.0515(7) 0.7764(5) 0.5413(4) 0.102(3) Uani 1 1 d . . . . .
O3 O 0.5027(4) 0.7317(3) 0.7156(3) 0.0538(13) Uani 1 1 d . . . . .
O4 O 0.3416(5) 0.8876(3) 0.6982(3) 0.0589(15) Uani 1 1 d . . . . .
O5 O 0.1992(5) 0.9346(4) 0.7545(3) 0.0654(16) Uani 1 1 d . . . . .
O6 O 0.3700(5) 0.6018(3) 0.5925(3) 0.0608(15) Uani 1 1 d . . . . .
N8 N 0.2630(7) 0.7700(5) 0.5596(3) 0.068(2) Uani 1 1 d . . . . .
N16 N 0.4887(7) 0.8023(5) 0.6222(3) 0.069(2) Uani 1 1 d . . . . .
N17 N 0.5927(7) 0.8112(5) 0.6634(4) 0.077(2) Uani 1 1 d . . . . .
N32 N 0.2790(5) 0.7852(4) 0.7480(3) 0.0459(14) Uani 1 1 d . . . . .
N40 N 0.2951(6) 0.6058(4) 0.6932(3) 0.0534(16) Uani 1 1 d . . . . .
N41 N 0.3017(7) 0.5267(4) 0.6517(3) 0.0607(18) Uani 1 1 d D . . . .
H41 H 0.267(6) 0.480(4) 0.659(4) 0.07(3) Uiso 1 1 d D . . . .
C1 C 0.1159(11) 0.6321(7) 0.4862(5) 0.084(3) Uani 1 1 d . . . . .
C2 C 0.0106(11) 0.5891(8) 0.4644(5) 0.101(4) Uani 1 1 d . . . . .
H2 H -0.0474 0.6118 0.4824 0.122 Uiso 1 1 calc R . . . .
C3 C -0.0103(14) 0.5137(9) 0.4169(6) 0.111(5) Uani 1 1 d . . . . .
H3 H -0.0827 0.4844 0.4025 0.133 Uiso 1 1 calc R . . . .
C4 C 0.0735(13) 0.4798(8) 0.3894(6) 0.101(5) Uani 1 1 d . . . . .
C5 C 0.1788(11) 0.5238(8) 0.4094(6) 0.100(4) Uani 1 1 d . . . . .
H5 H 0.2363 0.5032 0.3902 0.120 Uiso 1 1 calc R . . . .
C6 C 0.1981(12) 0.6008(6) 0.4597(5) 0.096(4) Uani 1 1 d . . . . .
H6 H 0.2701 0.6308 0.4749 0.115 Uiso 1 1 calc R . . . .
C7 C 0.0519(15) 0.3977(8) 0.3348(6) 0.147(7) Uani 1 1 d . . . . .
H7A H 0.0137 0.3492 0.3459 0.220 Uiso 1 1 calc GR . . . .
H7B H 0.1218 0.3804 0.3256 0.220 Uiso 1 1 calc GR . . . .
H7C H 0.0064 0.4111 0.2980 0.220 Uiso 1 1 calc GR . . . .
C9 C 0.2917(9) 0.8151(5) 0.5171(4) 0.070(3) Uani 1 1 d . . . . .
C10 C 0.2172(11) 0.8300(6) 0.4657(4) 0.087(3) Uani 1 1 d . . . . .
H10 H 0.1421 0.8083 0.4581 0.105 Uiso 1 1 calc R . . . .
C11 C 0.2512(16) 0.8750(7) 0.4264(6) 0.112(5) Uani 1 1 d . . . . .
H11 H 0.1988 0.8849 0.3925 0.134 Uiso 1 1 calc R . . . .
C12 C 0.3590(15) 0.9063(8) 0.4347(5) 0.113(5) Uani 1 1 d . . . . .
H12 H 0.3813 0.9377 0.4071 0.136 Uiso 1 1 calc R . . . .
C13 C 0.4353(13) 0.8913(7) 0.4844(5) 0.102(4) Uani 1 1 d . . . . .
H13 H 0.5106 0.9106 0.4896 0.122 Uiso 1 1 calc R . . . .
C14 C 0.4025(10) 0.8480(6) 0.5270(4) 0.081(3) Uani 1 1 d . . . . .
C15 C 0.4921(10) 0.8408(6) 0.5771(5) 0.082(3) Uani 1 1 d . . . . .
H15 H 0.5621 0.8677 0.5770 0.098 Uiso 1 1 calc R . . . .
C18 C 0.5888(7) 0.7705(6) 0.7080(4) 0.060(2) Uani 1 1 d . . . . .
C19 C 0.6948(8) 0.7700(6) 0.7524(4) 0.068(3) Uani 1 1 d . . . . .
C20 C 0.6928(7) 0.7358(6) 0.8037(5) 0.066(2) Uani 1 1 d . . . . .
H20 H 0.6244 0.7134 0.8093 0.080 Uiso 1 1 calc R . . . .
C21 C 0.7868(9) 0.7335(7) 0.8467(5) 0.084(3) Uani 1 1 d . . . . .
H21 H 0.7830 0.7116 0.8822 0.101 Uiso 1 1 calc R . . . .
C22 C 0.8880(10) 0.7635(9) 0.8376(7) 0.101(4) Uani 1 1 d . . . . .
H22 H 0.9542 0.7606 0.8660 0.121 Uiso 1 1 calc R . . . .
C23 C 0.8900(10) 0.7973(11) 0.7867(7) 0.127(6) Uani 1 1 d . . . . .
H23 H 0.9586 0.8173 0.7800 0.152 Uiso 1 1 calc R . . . .
C24 C 0.7944(9) 0.8030(9) 0.7449(6) 0.110(5) Uani 1 1 d . . . . .
H24 H 0.7974 0.8295 0.7114 0.132 Uiso 1 1 calc R . . . .
C25 C 0.3943(6) 0.9385(5) 0.8205(4) 0.0499(19) Uani 1 1 d . . . . .
C26 C 0.4817(7) 0.8935(5) 0.8423(4) 0.054(2) Uani 1 1 d . . . . .
H26 H 0.4887 0.8357 0.8199 0.065 Uiso 1 1 calc R . . . .
C27 C 0.5575(7) 0.9336(5) 0.8964(4) 0.057(2) Uani 1 1 d . . . . .
H27 H 0.6179 0.9037 0.9103 0.068 Uiso 1 1 calc R . . . .
C28 C 0.5466(7) 1.0181(6) 0.9311(4) 0.056(2) Uani 1 1 d . . . . .
C29 C 0.4583(7) 1.0617(5) 0.9090(4) 0.055(2) Uani 1 1 d . . . . .
H29 H 0.4505 1.1191 0.9319 0.066 Uiso 1 1 calc R . . . .
C30 C 0.3811(7) 1.0227(5) 0.8536(4) 0.0503(19) Uani 1 1 d . . . . .
H30 H 0.3213 1.0527 0.8391 0.060 Uiso 1 1 calc R . . . .
C31 C 0.6311(7) 1.0619(6) 0.9891(4) 0.069(3) Uani 1 1 d . . . . .
H31A H 0.6997 1.0781 0.9779 0.103 Uiso 1 1 calc GR . . . .
H31B H 0.6439 1.0211 1.0162 0.103 Uiso 1 1 calc GR . . . .
H31C H 0.6047 1.1152 1.0110 0.103 Uiso 1 1 calc GR . . . .
C33 C 0.2458(6) 0.7542(5) 0.7952(3) 0.0455(17) Uani 1 1 d . . . . .
C34 C 0.2146(7) 0.8081(5) 0.8463(4) 0.056(2) Uani 1 1 d . . . . .
H34 H 0.2128 0.8693 0.8482 0.068 Uiso 1 1 calc R . . . .
C35 C 0.1866(6) 0.7762(6) 0.8938(4) 0.057(2) Uani 1 1 d . . . . .
H35 H 0.1658 0.8149 0.9274 0.069 Uiso 1 1 calc R . . . .
C36 C 0.1889(7) 0.6866(6) 0.8922(4) 0.062(2) Uani 1 1 d . . . . .
H36 H 0.1716 0.6640 0.9251 0.075 Uiso 1 1 calc R . . . .
C37 C 0.2166(7) 0.6316(6) 0.8424(4) 0.061(2) Uani 1 1 d . . . . .
H37 H 0.2173 0.5706 0.8413 0.074 Uiso 1 1 calc R . . . .
C38 C 0.2440(7) 0.6624(5) 0.7931(4) 0.0507(19) Uani 1 1 d . . . . .
C39 C 0.2684(7) 0.5952(5) 0.7437(4) 0.058(2) Uani 1 1 d . . . . .
H39 H 0.2643 0.5366 0.7489 0.069 Uiso 1 1 calc R . . . .
C42 C 0.3389(8) 0.5296(5) 0.6014(4) 0.062(2) Uani 1 1 d . . . . .
C43 C 0.3374(9) 0.4444(6) 0.5553(5) 0.084(2) Uani 1 1 d D U . . .
C44' C 0.2635(16) 0.3707(9) 0.5477(8) 0.092(3) Uani 0.671(11) 1 d D U P A 1
H44' H 0.2180 0.3704 0.5765 0.110 Uiso 0.671(11) 1 calc R . P A 1
C45' C 0.2557(16) 0.2969(10) 0.4980(7) 0.093(3) Uani 0.671(11) 1 d D U P A 1
H45' H 0.2129 0.2439 0.4964 0.111 Uiso 0.671(11) 1 calc R . P A 1
C46' C 0.3094(15) 0.3010(11) 0.4518(8) 0.087(3) Uani 0.671(11) 1 d D U P A 1
H46' H 0.3013 0.2516 0.4173 0.105 Uiso 0.671(11) 1 calc R . P A 1
C47' C 0.3762(16) 0.3772(10) 0.4548(8) 0.086(3) Uani 0.671(11) 1 d D U P A 1
H47' H 0.4154 0.3798 0.4233 0.103 Uiso 0.671(11) 1 calc R . P A 1
C48' C 0.3838(15) 0.4499(11) 0.5058(7) 0.081(3) Uani 0.671(11) 1 d D U P A 1
H48' H 0.4220 0.5043 0.5062 0.097 Uiso 0.671(11) 1 calc R . P A 1
C44 C 0.348(3) 0.3660(13) 0.5788(14) 0.092(4) Uani 0.329(11) 1 d D U P A 2
H44 H 0.3563 0.3737 0.6224 0.110 Uiso 0.329(11) 1 calc R . P A 2
C45 C 0.348(3) 0.2790(17) 0.5434(14) 0.093(4) Uani 0.329(11) 1 d D U P A 2
H45 H 0.3544 0.2292 0.5608 0.112 Uiso 0.329(11) 1 calc R . P A 2
C46 C 0.339(3) 0.274(2) 0.4806(14) 0.092(4) Uani 0.329(11) 1 d D U P A 2
H46 H 0.3253 0.2183 0.4518 0.111 Uiso 0.329(11) 1 calc R . P A 2
C47 C 0.348(3) 0.3509(19) 0.4590(16) 0.089(3) Uani 0.329(11) 1 d D U P A 2
H47 H 0.3585 0.3454 0.4179 0.106 Uiso 0.329(11) 1 calc R . P A 2
C48 C 0.343(2) 0.435(2) 0.4955(9) 0.085(4) Uani 0.329(11) 1 d D U P A 2
H48 H 0.3445 0.4848 0.4782 0.103 Uiso 0.329(11) 1 calc R . P A 2
Yb02 Yb 0.36362(3) 0.29707(2) 0.81005(2) 0.04715(14) Uani 1 1 d . . . . .
S1A S 0.51285(19) 0.43869(13) 0.78556(10) 0.0600(5) Uani 1 1 d . . . . .
S004 S 0.16864(17) 0.33623(12) 0.72047(9) 0.0502(5) Uani 1 1 d . . . . .
O1A O 0.4835(5) 0.3447(3) 0.7517(2) 0.0560(14) Uani 1 1 d . . . . .
O2A O 0.4832(6) 0.5011(4) 0.7489(3) 0.0766(18) Uani 1 1 d . . . . .
O3A O 0.2627(4) 0.2044(3) 0.8418(2) 0.0508(13) Uani 1 1 d . . . . .
O4A O 0.2222(4) 0.3856(3) 0.7840(3) 0.0538(13) Uani 1 1 d . . . . .
O5A O 0.1649(5) 0.3870(3) 0.6741(3) 0.0573(14) Uani 1 1 d . . . . .
O6A O 0.5199(4) 0.2507(3) 0.8614(2) 0.0503(12) Uani 1 1 d . . . . .
N8A N 0.4591(6) 0.4418(4) 0.8423(3) 0.0526(16) Uani 1 1 d . . . . .
N16A N 0.3286(5) 0.3612(4) 0.9110(3) 0.0463(15) Uani 1 1 d . . . . .
N17A N 0.2716(5) 0.3031(4) 0.9368(3) 0.0490(15) Uani 1 1 d . . . . .
N32A N 0.2353(5) 0.2531(4) 0.7121(3) 0.0504(16) Uani 1 1 d . . . . .
N40A N 0.4136(5) 0.1586(4) 0.7509(3) 0.0449(14) Uani 1 1 d . . . . .
N41A N 0.5133(6) 0.1341(4) 0.7814(3) 0.0510(16) Uani 1 1 d D . . . .
H41A H 0.536(8) 0.083(4) 0.763(4) 0.08(3) Uiso 1 1 d D . . . .
C1A C 0.6561(8) 0.4543(5) 0.8122(5) 0.066(3) Uani 1 1 d . . . . .
C2A C 0.7214(10) 0.4963(7) 0.7822(5) 0.088(3) Uani 1 1 d . . . . .
H2A H 0.6903 0.5195 0.7480 0.106 Uiso 1 1 calc R . . . .
C3A C 0.8387(11) 0.5033(7) 0.8051(7) 0.107(5) Uani 1 1 d . . . . .
H3A H 0.8854 0.5322 0.7856 0.129 Uiso 1 1 calc R . . . .
C4A C 0.8851(11) 0.4691(8) 0.8546(7) 0.095(4) Uani 1 1 d . . . . .
C5A C 0.8202(10) 0.4323(8) 0.8828(6) 0.097(4) Uani 1 1 d . . . . .
H5A H 0.8512 0.4110 0.9180 0.117 Uiso 1 1 calc R . . . .
C6A C 0.7038(9) 0.4235(8) 0.8616(6) 0.087(3) Uani 1 1 d . . . . .
H6A H 0.6589 0.3955 0.8824 0.105 Uiso 1 1 calc R . . . .
C7A C 1.0100(10) 0.4773(10) 0.8753(8) 0.148(7) Uani 1 1 d . . . . .
H7AA H 1.0428 0.4821 0.8402 0.221 Uiso 1 1 calc GR . . . .
H7AB H 1.0321 0.4250 0.8896 0.221 Uiso 1 1 calc GR . . . .
H7AC H 1.0353 0.5302 0.9095 0.221 Uiso 1 1 calc GR . . . .
C9A C 0.4574(7) 0.5209(5) 0.8873(4) 0.0509(19) Uani 1 1 d . . . . .
C10A C 0.5070(8) 0.6027(5) 0.8857(4) 0.063(2) Uani 1 1 d . . . . .
H10A H 0.5417 0.6060 0.8524 0.076 Uiso 1 1 calc R . . . .
C11A C 0.5071(7) 0.6786(6) 0.9309(4) 0.064(2) Uani 1 1 d . . . . .
H11A H 0.5420 0.7330 0.9286 0.077 Uiso 1 1 calc R . . . .
C12A C 0.4570(7) 0.6760(5) 0.9792(4) 0.060(2) Uani 1 1 d . . . . .
H12A H 0.4559 0.7283 1.0101 0.071 Uiso 1 1 calc R . . . .
C13A C 0.4086(7) 0.5968(5) 0.9822(4) 0.057(2) Uani 1 1 d . . . . .
H13A H 0.3761 0.5948 1.0164 0.068 Uiso 1 1 calc R . . . .
C14A C 0.4051(7) 0.5185(5) 0.9365(4) 0.0504(19) Uani 1 1 d . . . . .
C15A C 0.3493(7) 0.4388(5) 0.9465(4) 0.0497(18) Uani 1 1 d . . . . .
H15A H 0.3257 0.4466 0.9845 0.060 Uiso 1 1 calc R . . . .
C18A C 0.2455(6) 0.2256(5) 0.8979(4) 0.0468(18) Uani 1 1 d . . . . .
C19A C 0.1900(6) 0.1542(5) 0.9192(4) 0.0498(18) Uani 1 1 d . . . . .
C20A C 0.1350(7) 0.0800(5) 0.8753(4) 0.057(2) Uani 1 1 d . . . . .
H20A H 0.1276 0.0765 0.8322 0.069 Uiso 1 1 calc R . . . .
C21A C 0.0899(7) 0.0095(5) 0.8951(5) 0.063(2) Uani 1 1 d . . . . .
H21A H 0.0510 -0.0413 0.8652 0.076 Uiso 1 1 calc R . . . .
C22A C 0.1022(7) 0.0141(6) 0.9574(5) 0.065(2) Uani 1 1 d . . . . .
H22A H 0.0730 -0.0339 0.9706 0.078 Uiso 1 1 calc R . . . .
C23A C 0.1573(7) 0.0891(6) 1.0013(5) 0.064(2) Uani 1 1 d . . . . .
H23A H 0.1650 0.0924 1.0444 0.077 Uiso 1 1 calc R . . . .
C24A C 0.2007(7) 0.1584(6) 0.9823(4) 0.057(2) Uani 1 1 d . . . . .
H24A H 0.2382 0.2094 1.0124 0.068 Uiso 1 1 calc R . . . .
C25A C 0.0334(7) 0.3054(5) 0.7213(4) 0.0528(19) Uani 1 1 d . . . . .
C26A C 0.0118(8) 0.2540(6) 0.7619(4) 0.066(2) Uani 1 1 d . . . . .
H26A H 0.0700 0.2344 0.7878 0.079 Uiso 1 1 calc R . . . .
C27A C -0.0951(8) 0.2329(7) 0.7634(5) 0.069(2) Uani 1 1 d . . . . .
H27A H -0.1104 0.1987 0.7910 0.083 Uiso 1 1 calc R . . . .
C28A C -0.1823(7) 0.2601(6) 0.7254(4) 0.059(2) Uani 1 1 d . . . . .
C29A C -0.1589(7) 0.3111(5) 0.6858(4) 0.059(2) Uani 1 1 d . . . . .
H29A H -0.2169 0.3310 0.6600 0.070 Uiso 1 1 calc R . . . .
C30A C -0.0526(7) 0.3329(5) 0.6838(4) 0.055(2) Uani 1 1 d . . . . .
H30A H -0.0376 0.3675 0.6564 0.066 Uiso 1 1 calc R . . . .
C31A C -0.2999(8) 0.2340(7) 0.7269(5) 0.075(3) Uani 1 1 d . . . . .
H31D H -0.3135 0.2623 0.7677 0.113 Uiso 1 1 calc GR . . . .
H31E H -0.3126 0.1697 0.7199 0.113 Uiso 1 1 calc GR . . . .
H31F H -0.3497 0.2532 0.6942 0.113 Uiso 1 1 calc GR . . . .
C33A C 0.2108(6) 0.1857(5) 0.6573(4) 0.0501(19) Uani 1 1 d . . . . .
C34A C 0.1264(7) 0.1854(5) 0.6061(4) 0.059(2) Uani 1 1 d . . . . .
H34A H 0.0849 0.2345 0.6073 0.071 Uiso 1 1 calc R . . . .
C35A C 0.1016(8) 0.1148(6) 0.5533(5) 0.075(3) Uani 1 1 d . . . . .
H35A H 0.0430 0.1161 0.5196 0.090 Uiso 1 1 calc R . . . .
C36A C 0.1610(9) 0.0438(7) 0.5496(5) 0.090(3) Uani 1 1 d . . . . .
H36A H 0.1433 -0.0045 0.5140 0.108 Uiso 1 1 calc R . . . .
C37A C 0.2474(8) 0.0436(6) 0.5988(5) 0.075(3) Uani 1 1 d . . . . .
H37A H 0.2897 -0.0050 0.5958 0.091 Uiso 1 1 calc R . . . .
C38A C 0.2746(7) 0.1131(5) 0.6534(4) 0.058(2) Uani 1 1 d . . . . .
C39A C 0.3693(7) 0.1047(5) 0.6979(4) 0.056(2) Uani 1 1 d . . . . .
H39A H 0.4044 0.0529 0.6873 0.068 Uiso 1 1 calc R . . . .
C42A C 0.5631(7) 0.1859(5) 0.8367(4) 0.0487(18) Uani 1 1 d . . . . .
C43A C 0.6744(7) 0.1665(6) 0.8671(4) 0.056(2) Uani 1 1 d . . . . .
C44A C 0.7161(8) 0.0860(6) 0.8478(4) 0.063(2) Uani 1 1 d . . . . .
H44A H 0.6723 0.0393 0.8161 0.076 Uiso 1 1 calc R . . . .
C45A C 0.8221(8) 0.0759(7) 0.8755(5) 0.070(2) Uani 1 1 d . . . . .
H45A H 0.8509 0.0216 0.8625 0.084 Uiso 1 1 calc R . . . .
C46A C 0.8875(8) 0.1432(6) 0.9220(4) 0.064(2) Uani 1 1 d . . . . .
H46A H 0.9611 0.1361 0.9395 0.076 Uiso 1 1 calc R . . . .
C47A C 0.8434(8) 0.2207(7) 0.9424(4) 0.066(2) Uani 1 1 d . . . . .
H47A H 0.8863 0.2666 0.9750 0.079 Uiso 1 1 calc R . . . .
C48A C 0.7371(8) 0.2318(6) 0.9155(4) 0.065(2) Uani 1 1 d . . . . .
H48A H 0.7071 0.2847 0.9306 0.078 Uiso 1 1 calc R . . . .
O3W O 0.6093(7) 1.0054(4) 0.7018(3) 0.098(2) Uani 1 1 d . . . . .
H3WA H 0.6041 0.9460 0.6902 0.118 Uiso 1 1 d R . . . .
H3WB H 0.6804 1.0085 0.6998 0.118 Uiso 1 1 d R . . . .
O2W O -0.0120(8) 0.8938(9) 0.6596(5) 0.167(5) Uani 1 1 d . . . . .
H2WA H 0.0517 0.9061 0.6883 0.201 Uiso 1 1 d R . . . .
H2WB H 0.0063 0.8604 0.6259 0.201 Uiso 1 1 d R . . . .
O1W O -0.1063(12) 0.6359(9) 0.9880(7) 0.197(6) Uani 1 1 d . . . . .
H1WA H -0.1548 0.6546 1.0111 0.236 Uiso 1 1 d R . . . .
H1WB H -0.1368 0.5854 0.9601 0.236 Uiso 1 1 d R . . . .
O4W O 0.8453(11) 1.0145(9) 0.6941(7) 0.184(5) Uani 1 1 d . . . . .
H4WA H 0.8904 0.9743 0.6825 0.221 Uiso 1 1 d R . . . .
H4WB H 0.8819 1.0689 0.7095 0.221 Uiso 1 1 d R . . . .

loop_
_atom_site_aniso_label
_atom_site_aniso_U_11
_atom_site_aniso_U_22
_atom_site_aniso_U_33
_atom_site_aniso_U_23
_atom_site_aniso_U_13
_atom_site_aniso_U_12
Yb1 0.0751(3) 0.0391(2) 0.0427(3) 0.01297(18) 0.0009(2) -0.00939(19)
S1 0.0603(12) 0.0362(9) 0.0551(12) 0.0127(8) -0.0022(9) 0.0008(8)
S2 0.1027(19) 0.0658(14) 0.0564(14) 0.0252(12) -0.0175(13) -0.0126(13)
O1 0.079(4) 0.073(4) 0.060(4) 0.029(3) -0.018(3) -0.021(3)
O2 0.108(6) 0.093(5) 0.089(6) 0.037(4) -0.029(4) 0.006(4)
O3 0.052(3) 0.050(3) 0.060(3) 0.021(3) 0.007(2) -0.005(2)
O4 0.081(4) 0.037(3) 0.053(3) 0.013(2) 0.003(3) -0.002(2)
O5 0.066(4) 0.049(3) 0.071(4) 0.010(3) -0.006(3) 0.011(3)
O6 0.086(4) 0.046(3) 0.048(3) 0.006(3) 0.020(3) -0.013(3)
N8 0.096(6) 0.055(4) 0.045(4) 0.021(3) -0.007(4) -0.005(4)
N16 0.103(6) 0.047(4) 0.052(4) 0.009(3) 0.022(4) -0.026(4)
N17 0.097(6) 0.072(5) 0.050(5) 0.007(4) 0.012(4) -0.034(4)
N32 0.053(4) 0.037(3) 0.042(4) 0.006(3) 0.002(3) 0.005(3)
N40 0.080(5) 0.036(3) 0.046(4) 0.014(3) 0.018(3) 0.001(3)
N41 0.098(6) 0.038(4) 0.050(4) 0.012(3) 0.026(4) 0.001(3)
C1 0.123(10) 0.066(7) 0.053(6) 0.029(5) -0.013(6) -0.008(6)
C2 0.137(10) 0.102(8) 0.048(6) 0.040(6) -0.026(6) -0.048(8)
C3 0.151(13) 0.102(10) 0.064(8) 0.036(7) -0.013(8) -0.052(9)
C4 0.158(13) 0.065(7) 0.060(7) 0.031(6) -0.028(8) -0.030(8)
C5 0.133(11) 0.076(7) 0.077(8) 0.028(6) -0.017(7) -0.003(7)
C6 0.141(11) 0.047(6) 0.066(7) 0.015(5) -0.048(7) -0.015(6)
C7 0.251(19) 0.079(9) 0.073(9) 0.007(7) -0.019(10) -0.049(10)
C9 0.119(8) 0.037(4) 0.046(5) 0.007(4) 0.005(5) -0.005(5)
C10 0.161(11) 0.047(5) 0.051(6) 0.016(4) 0.012(6) 0.015(6)
C11 0.224(17) 0.049(6) 0.066(7) 0.023(5) 0.025(9) 0.024(8)
C12 0.223(17) 0.064(7) 0.055(7) 0.024(6) 0.030(9) -0.001(9)
C13 0.193(13) 0.056(6) 0.055(6) 0.016(5) 0.029(7) -0.018(7)
C14 0.140(10) 0.048(5) 0.050(6) 0.012(4) 0.014(6) -0.015(6)
C15 0.126(9) 0.053(5) 0.062(6) 0.009(5) 0.024(6) -0.030(5)
C18 0.073(6) 0.057(5) 0.043(5) 0.000(4) 0.018(4) -0.014(4)
C19 0.075(6) 0.061(5) 0.059(6) -0.006(4) 0.023(5) -0.016(4)
C20 0.056(5) 0.056(5) 0.082(7) 0.011(5) 0.011(5) 0.000(4)
C21 0.078(8) 0.075(7) 0.084(8) 0.005(6) -0.003(6) 0.010(5)
C22 0.073(8) 0.099(9) 0.100(10) -0.012(8) -0.009(7) 0.000(6)
C23 0.061(8) 0.170(14) 0.109(11) -0.031(10) 0.013(7) -0.046(8)
C24 0.079(8) 0.141(11) 0.082(8) -0.012(8) 0.016(6) -0.050(8)
C25 0.056(5) 0.039(4) 0.054(5) 0.012(3) 0.012(4) -0.002(3)
C26 0.065(5) 0.042(4) 0.054(5) 0.013(4) 0.007(4) 0.007(4)
C27 0.055(5) 0.050(5) 0.061(5) 0.017(4) 0.003(4) -0.001(4)
C28 0.053(5) 0.056(5) 0.056(5) 0.014(4) 0.008(4) -0.006(4)
C29 0.071(6) 0.040(4) 0.056(5) 0.013(4) 0.016(4) 0.000(4)
C30 0.057(5) 0.041(4) 0.052(5) 0.014(4) 0.011(4) -0.001(3)
C31 0.069(6) 0.072(6) 0.056(6) 0.014(5) 0.003(4) -0.015(4)
C33 0.044(4) 0.045(4) 0.042(4) 0.008(3) 0.001(3) 0.001(3)
C34 0.059(5) 0.042(4) 0.060(5) 0.003(4) 0.004(4) 0.001(3)
C35 0.049(5) 0.063(5) 0.048(5) -0.001(4) 0.002(4) -0.001(4)
C36 0.080(6) 0.059(5) 0.046(5) 0.010(4) 0.013(4) 0.008(4)
C37 0.083(6) 0.049(5) 0.050(5) 0.015(4) 0.009(4) 0.005(4)
C38 0.062(5) 0.040(4) 0.048(5) 0.012(3) 0.007(4) 0.002(3)
C39 0.086(6) 0.034(4) 0.052(5) 0.012(4) 0.013(4) 0.003(4)
C42 0.089(6) 0.043(5) 0.055(5) 0.011(4) 0.023(5) -0.008(4)
C43 0.116(6) 0.058(4) 0.078(5) -0.002(4) 0.049(5) -0.019(4)
C44' 0.127(7) 0.067(5) 0.078(6) -0.004(5) 0.048(6) -0.027(5)
C45' 0.128(7) 0.066(5) 0.080(6) -0.008(5) 0.050(5) -0.024(5)
C46' 0.124(7) 0.061(6) 0.075(6) -0.003(5) 0.046(6) -0.021(5)
C47' 0.122(7) 0.058(6) 0.077(6) 0.001(5) 0.044(5) -0.015(5)
C48' 0.113(7) 0.055(6) 0.072(6) 0.000(5) 0.036(5) -0.014(5)
C44 0.124(8) 0.066(6) 0.081(7) -0.007(6) 0.053(6) -0.022(6)
C45 0.127(8) 0.065(6) 0.084(7) -0.006(6) 0.049(6) -0.022(6)
C46 0.127(7) 0.063(6) 0.082(6) -0.006(6) 0.046(6) -0.019(6)
C47 0.123(7) 0.060(6) 0.078(6) -0.003(5) 0.043(6) -0.017(6)
C48 0.120(8) 0.058(6) 0.076(6) 0.000(6) 0.041(6) -0.014(6)
Yb02 0.0625(3) 0.0370(2) 0.0446(2) 0.01020(17) 0.01893(18) 0.00110(17)
S1A 0.0826(15) 0.0449(11) 0.0581(13) 0.0146(9) 0.0292(11) -0.0021(9)
S004 0.0692(13) 0.0375(9) 0.0475(11) 0.0135(8) 0.0178(9) 0.0051(8)
O1A 0.080(4) 0.046(3) 0.050(3) 0.009(2) 0.037(3) -0.003(3)
O2A 0.118(5) 0.056(4) 0.066(4) 0.021(3) 0.038(4) 0.006(3)
O3A 0.071(4) 0.037(3) 0.049(3) 0.017(2) 0.020(3) -0.002(2)
O4A 0.070(4) 0.040(3) 0.056(3) 0.015(2) 0.019(3) 0.013(2)
O5A 0.080(4) 0.043(3) 0.053(3) 0.018(2) 0.019(3) 0.003(3)
O6A 0.059(3) 0.047(3) 0.046(3) 0.009(2) 0.014(2) 0.009(2)
N8A 0.069(4) 0.035(3) 0.057(4) 0.008(3) 0.027(3) -0.003(3)
N16A 0.066(4) 0.036(3) 0.038(3) 0.009(3) 0.014(3) 0.007(3)
N17A 0.058(4) 0.045(4) 0.050(4) 0.016(3) 0.021(3) 0.006(3)
N32A 0.065(4) 0.039(3) 0.051(4) 0.014(3) 0.020(3) 0.000(3)
N40A 0.057(4) 0.038(3) 0.044(4) 0.011(3) 0.020(3) 0.005(3)
N41A 0.063(4) 0.043(4) 0.050(4) 0.015(3) 0.014(3) 0.012(3)
C1A 0.082(6) 0.039(4) 0.082(7) 0.003(4) 0.047(5) -0.006(4)
C2A 0.122(10) 0.067(6) 0.086(8) 0.009(6) 0.060(7) -0.006(6)
C3A 0.111(10) 0.069(7) 0.147(13) -0.016(8) 0.097(10) -0.026(7)
C4A 0.104(10) 0.073(7) 0.103(10) -0.005(7) 0.045(8) 0.000(6)
C5A 0.074(8) 0.100(9) 0.116(10) 0.026(8) 0.024(7) -0.005(6)
C6A 0.085(8) 0.092(8) 0.091(8) 0.031(7) 0.029(6) -0.007(6)
C7A 0.079(9) 0.122(11) 0.213(18) -0.043(11) 0.070(10) -0.024(8)
C9A 0.060(5) 0.040(4) 0.053(5) 0.011(4) 0.013(4) 0.007(3)
C10A 0.080(6) 0.042(5) 0.069(6) 0.012(4) 0.024(5) -0.004(4)
C11A 0.075(6) 0.046(5) 0.071(6) 0.018(4) 0.013(5) -0.006(4)
C12A 0.086(6) 0.039(4) 0.050(5) 0.005(4) 0.012(4) 0.009(4)
C13A 0.079(6) 0.045(5) 0.047(5) 0.008(4) 0.016(4) 0.009(4)
C14A 0.061(5) 0.038(4) 0.048(5) 0.008(3) 0.006(4) 0.002(3)
C15A 0.067(5) 0.046(4) 0.039(4) 0.014(3) 0.015(4) 0.006(4)
C18A 0.055(5) 0.046(4) 0.043(5) 0.018(4) 0.012(3) 0.007(3)
C19A 0.057(5) 0.043(4) 0.054(5) 0.018(4) 0.017(4) 0.003(3)
C20A 0.059(5) 0.053(5) 0.067(6) 0.019(4) 0.025(4) 0.009(4)
C21A 0.067(6) 0.043(5) 0.089(7) 0.023(4) 0.033(5) 0.009(4)
C22A 0.066(6) 0.061(6) 0.091(7) 0.044(5) 0.040(5) 0.016(4)
C23A 0.067(6) 0.072(6) 0.066(6) 0.035(5) 0.022(4) 0.009(4)
C24A 0.056(5) 0.058(5) 0.061(5) 0.023(4) 0.014(4) 0.006(4)
C25A 0.079(6) 0.043(4) 0.043(4) 0.015(3) 0.022(4) 0.015(4)
C26A 0.068(6) 0.079(6) 0.069(6) 0.039(5) 0.028(5) 0.021(5)
C27A 0.070(6) 0.082(7) 0.070(6) 0.037(5) 0.026(5) 0.014(5)
C28A 0.064(5) 0.061(5) 0.051(5) 0.002(4) 0.025(4) 0.011(4)
C29A 0.071(6) 0.052(5) 0.052(5) 0.016(4) 0.010(4) 0.006(4)
C30A 0.069(6) 0.047(4) 0.050(5) 0.017(4) 0.010(4) 0.001(4)
C31A 0.076(7) 0.081(7) 0.079(7) 0.018(5) 0.039(5) 0.015(5)
C33A 0.055(5) 0.046(4) 0.049(5) 0.012(4) 0.014(4) -0.002(3)
C34A 0.068(6) 0.049(5) 0.063(6) 0.012(4) 0.021(4) 0.011(4)
C35A 0.080(7) 0.068(6) 0.062(6) -0.001(5) 0.001(5) 0.014(5)
C36A 0.092(8) 0.068(7) 0.082(8) -0.019(5) -0.001(6) 0.017(6)
C37A 0.081(7) 0.057(5) 0.070(6) -0.009(5) -0.004(5) 0.025(5)
C38A 0.069(6) 0.041(4) 0.062(5) 0.005(4) 0.016(4) 0.002(4)
C39A 0.073(6) 0.039(4) 0.058(5) 0.014(4) 0.017(4) 0.000(4)
C42A 0.061(5) 0.044(4) 0.046(5) 0.014(4) 0.021(4) 0.003(4)
C43A 0.066(5) 0.059(5) 0.046(5) 0.013(4) 0.020(4) 0.006(4)
C44A 0.083(7) 0.052(5) 0.056(5) 0.014(4) 0.017(5) 0.009(4)
C45A 0.074(7) 0.072(6) 0.071(6) 0.023(5) 0.021(5) 0.019(5)
C46A 0.063(6) 0.080(6) 0.055(5) 0.022(5) 0.018(4) 0.019(5)
C47A 0.067(6) 0.079(6) 0.053(5) 0.012(5) 0.018(4) 0.005(5)
C48A 0.075(6) 0.065(6) 0.056(6) 0.011(4) 0.020(5) 0.013(4)
O3W 0.171(8) 0.052(4) 0.067(5) 0.007(3) 0.019(5) 0.033(4)
O2W 0.110(8) 0.274(16) 0.096(7) 0.032(9) 0.000(6) -0.018(8)
O1W 0.231(15) 0.165(12) 0.202(14) 0.015(10) 0.100(12) 0.015(10)
O4W 0.193(12) 0.167(12) 0.214(14) 0.074(10) 0.046(10) 0.072(10)

loop_
_atom_type_symbol
_atom_type_description
_atom_type_scat_dispersion_real
_atom_type_scat_dispersion_imag
_atom_type_scat_source
C C 0.0181 0.0091 'International Tables Vol C Tables 4.2.6.8 and 6.1.1.4'
H H 0.0000 0.0000 'International Tables Vol C Tables 4.2.6.8 and 6.1.1.4'
N N 0.0311 0.0180 'International Tables Vol C Tables 4.2.6.8 and 6.1.1.4'
O O 0.0492 0.0322 'International Tables Vol C Tables 4.2.6.8 and 6.1.1.4'
S S 0.3331 0.5567 'International Tables Vol C Tables 4.2.6.8 and 6.1.1.4'
Yb Yb -7.2108 4.4329 'International Tables Vol C Tables 4.2.6.8 and 6.1.1.4'

loop_
_geom_angle_atom_site_label_1
_geom_angle_atom_site_label_2
_geom_angle_atom_site_label_3
_geom_angle
O1 Yb1 O4 102.3(2)
O1 Yb1 N8 59.7(2)
O1 Yb1 N16 132.6(2)
O1 Yb1 N32 85.6(2)
O1 Yb1 N40 75.4(2)
O3 Yb1 O1 157.34(19)
O3 Yb1 O4 91.7(2)
O3 Yb1 O6 87.9(2)
O3 Yb1 N8 140.8(2)
O3 Yb1 N16 67.9(2)
O3 Yb1 N32 86.6(2)
O3 Yb1 N40 82.0(2)
O4 Yb1 N16 75.9(2)
O4 Yb1 N32 58.7(2)
O4 Yb1 N40 130.5(2)
O6 Yb1 O1 84.2(2)
O6 Yb1 O4 162.2(2)
O6 Yb1 N8 85.6(2)
O6 Yb1 N16 87.4(2)
O6 Yb1 N32 138.94(19)
O6 Yb1 N40 67.0(2)
N8 Yb1 O4 83.5(2)
N8 Yb1 N16 73.2(3)
N8 Yb1 N32 122.1(3)
N8 Yb1 N40 129.5(2)
N16 Yb1 N40 141.3(3)
N32 Yb1 N16 127.1(2)
N32 Yb1 N40 71.9(2)
O4 S1 Yb1 50.1(2)
O4 S1 N32 101.0(3)
O4 S1 C25 108.7(4)
O5 S1 Yb1 132.2(2)
O5 S1 O4 115.4(4)
O5 S1 N32 117.2(3)
O5 S1 C25 106.2(4)
N32 S1 Yb1 51.0(2)
N32 S1 C25 108.0(3)
C25 S1 Yb1 121.5(3)
O1 S2 Yb1 49.5(2)
O1 S2 N8 100.6(4)
O1 S2 C1 106.9(4)
O2 S2 Yb1 134.1(3)
O2 S2 O1 113.8(5)
O2 S2 N8 118.1(4)
O2 S2 C1 106.6(5)
N8 S2 Yb1 51.1(2)
N8 S2 C1 110.5(6)
C1 S2 Yb1 119.0(4)
S2 O1 Yb1 101.9(3)
C18 O3 Yb1 120.8(5)
S1 O4 Yb1 102.1(3)
C42 O6 Yb1 121.3(6)
S2 N8 Yb1 97.9(3)
C9 N8 Yb1 140.3(6)
C9 N8 S2 121.8(6)
N17 N16 Yb1 114.4(5)
C15 N16 Yb1 133.3(8)
C15 N16 N17 112.0(8)
C18 N17 N16 111.4(7)
S1 N32 Yb1 98.1(3)
C33 N32 Yb1 140.7(5)
C33 N32 S1 120.9(5)
N41 N40 Yb1 111.8(4)
C39 N40 Yb1 134.7(5)
C39 N40 N41 113.4(6)
N40 N41 H41 114(6)
C42 N41 N40 118.7(6)
C42 N41 H41 126(6)
C2 C1 S2 119.8(12)
C6 C1 S2 120.2(9)
C6 C1 C2 119.9(12)
C1 C2 H2 119.9
C3 C2 C1 120.2(15)
C3 C2 H2 119.9
C2 C3 H3 119.6
C2 C3 C4 120.8(13)
C4 C3 H3 119.6
C3 C4 C7 122.0(14)
C5 C4 C3 119.6(13)
C5 C4 C7 118.3(16)
C4 C5 H5 120.9
C4 C5 C6 118.1(15)
C6 C5 H5 120.9
C1 C6 C5 121.3(12)
C1 C6 H6 119.3
C5 C6 H6 119.3
C4 C7 H7A 109.5
C4 C7 H7B 109.5
C4 C7 H7C 109.5
H7A C7 H7B 109.5
H7A C7 H7C 109.5
H7B C7 H7C 109.5
N8 C9 C10 124.5(10)
N8 C9 C14 117.5(8)
C14 C9 C10 118.1(9)
C9 C10 H10 119.4
C11 C10 C9 121.2(13)
C11 C10 H10 119.4
C10 C11 H11 119.2
C10 C11 C12 121.6(13)
C12 C11 H11 119.2
C11 C12 H12 120.6
C11 C12 C13 118.8(12)
C13 C12 H12 120.6
C12 C13 H13 119.5
C12 C13 C14 121.1(13)
C14 C13 H13 119.5
C9 C14 C13 119.3(10)
C9 C14 C15 127.1(8)
C13 C14 C15 113.7(11)
N16 C15 C14 128.2(10)
N16 C15 H15 115.9
C14 C15 H15 115.9
O3 C18 Yb1 38.3(4)
O3 C18 N17 125.0(8)
O3 C18 C19 118.3(8)
N17 C18 Yb1 86.7(6)
N17 C18 C19 116.8(8)
C19 C18 Yb1 156.5(6)
C20 C19 C18 118.6(8)
C24 C19 C18 122.8(10)
C24 C19 C20 118.6(10)
C19 C20 H20 119.0
C21 C20 C19 121.9(10)
C21 C20 H20 119.0
C20 C21 H21 120.3
C20 C21 C22 119.3(12)
C22 C21 H21 120.3
C21 C22 H22 120.6
C23 C22 C21 118.7(11)
C23 C22 H22 120.6
C22 C23 H23 119.2
C22 C23 C24 121.6(12)
C24 C23 H23 119.2
C19 C24 C23 119.7(13)
C19 C24 H24 120.2
C23 C24 H24 120.2
C26 C25 S1 120.5(6)
C30 C25 S1 118.5(6)
C30 C25 C26 120.9(7)
C25 C26 H26 120.1
C27 C26 C25 119.8(8)
C27 C26 H26 120.1
C26 C27 H27 119.6
C26 C27 C28 120.9(8)
C28 C27 H27 119.6
C27 C28 C31 120.4(8)
C29 C28 C27 118.6(7)
C29 C28 C31 120.9(8)
C28 C29 H29 119.3
C28 C29 C30 121.4(8)
C30 C29 H29 119.3
C25 C30 C29 118.4(8)
C25 C30 H30 120.8
C29 C30 H30 120.8
C28 C31 H31A 109.5
C28 C31 H31B 109.5
C28 C31 H31C 109.5
H31A C31 H31B 109.5
H31A C31 H31C 109.5
H31B C31 H31C 109.5
N32 C33 C34 124.3(7)
N32 C33 C38 119.0(7)
C34 C33 C38 116.7(7)
C33 C34 H34 118.5
C35 C34 C33 123.0(8)
C35 C34 H34 118.5
C34 C35 H35 120.2
C34 C35 C36 119.6(8)
C36 C35 H35 120.2
C35 C36 H36 120.5
C37 C36 C35 119.1(8)
C37 C36 H36 120.5
C36 C37 H37 118.8
C36 C37 C38 122.3(8)
C38 C37 H37 118.8
C33 C38 C39 125.7(7)
C37 C38 C33 119.2(8)
C37 C38 C39 115.0(7)
N40 C39 C38 127.4(7)
N40 C39 H39 116.3
C38 C39 H39 116.3
O6 C42 Yb1 38.9(4)
O6 C42 N41 120.3(8)
O6 C42 C43 122.0(8)
N41 C42 Yb1 81.8(5)
N41 C42 C43 117.7(7)
C43 C42 Yb1 159.0(6)
C44' C43 C42 123.3(10)
C48' C43 C42 115.6(9)
C48' C43 C44' 117.3(11)
C44 C43 C42 117.3(13)
C48 C43 C42 126.1(17)
C48 C43 C44 116(2)
C43 C44' H44' 119.7
C43 C44' C45' 120.6(13)
C45' C44' H44' 119.7
C44' C45' H45' 120.0
C46' C45' C44' 120.1(14)
C46' C45' H45' 120.0
C45' C46' H46' 119.7
C45' C46' C47' 120.7(15)
C47' C46' H46' 119.7
C46' C47' H47' 121.0
C46' C47' C48' 118.0(15)
C48' C47' H47' 121.0
C43 C48' C47' 121.9(13)
C43 C48' H48' 119.0
C47' C48' H48' 119.0
C43 C44 H44 116.7
C45 C44 C43 127(3)
C45 C44 H44 116.7
C44 C45 H45 123.7
C46 C45 C44 113(3)
C46 C45 H45 123.7
C45 C46 H46 119.4
C45 C46 C47 121(3)
C47 C46 H46 119.4
C46 C47 H47 118.7
C48 C47 C46 123(3)
C48 C47 H47 118.7
C43 C48 C47 119(3)
C43 C48 H48 120.3
C47 C48 H48 120.3
O1A Yb02 N16A 132.61(19)
O1A Yb02 N32A 84.5(2)
O1A Yb02 N40A 76.10(19)
O3A Yb02 O1A 157.97(19)
O3A Yb02 O4A 96.01(19)
O3A Yb02 O6A 89.61(19)
O3A Yb02 N8A 141.8(2)
O3A Yb02 N16A 67.7(2)
O3A Yb02 N32A 86.7(2)
O3A Yb02 N40A 82.0(2)
O4A Yb02 O1A 96.90(19)
O4A Yb02 N8A 77.7(2)
O4A Yb02 N16A 78.5(2)
O4A Yb02 N32A 59.5(2)
O4A Yb02 N40A 131.5(2)
O6A Yb02 O1A 83.7(2)
O6A Yb02 O4A 161.56(18)
O6A Yb02 N8A 87.0(2)
O6A Yb02 N16A 87.6(2)
O6A Yb02 N32A 138.6(2)
O6A Yb02 N40A 66.6(2)
N8A Yb02 O1A 59.0(2)
N8A Yb02 N16A 74.2(2)
N8A Yb02 N32A 119.6(2)
N8A Yb02 N40A 130.2(2)
N16A Yb02 N40A 140.37(19)
N32A Yb02 N16A 128.1(2)
N32A Yb02 N40A 72.0(2)
O1A S1A Yb02 50.4(2)
O1A S1A N8A 100.9(3)
O1A S1A C1A 106.8(4)
O2A S1A Yb02 128.0(3)
O2A S1A O1A 115.0(4)
O2A S1A N8A 117.1(4)
O2A S1A C1A 107.6(4)
N8A S1A Yb02 50.9(2)
N8A S1A C1A 108.8(4)
C1A S1A Yb02 124.3(3)
O4A S004 Yb02 50.2(2)
O4A S004 N32A 101.5(3)
O4A S004 C25A 106.9(4)
O5A S004 Yb02 129.9(3)
O5A S004 O4A 114.3(3)
O5A S004 N32A 116.2(3)
O5A S004 C25A 106.8(4)
N32A S004 Yb02 51.4(2)
N32A S004 C25A 110.9(4)
C25A S004 Yb02 123.2(3)
S1A O1A Yb02 100.9(3)
C18A O3A Yb02 119.9(5)
S004 O4A Yb02 101.4(3)
C42A O6A Yb02 122.6(5)
S1A N8A Yb02 98.6(3)
C9A N8A Yb02 136.9(5)
C9A N8A S1A 122.9(5)
N17A N16A Yb02 115.5(4)
C15A N16A Yb02 132.9(5)
C15A N16A N17A 111.6(6)
C18A N17A N16A 110.3(6)
S004 N32A Yb02 97.4(3)
C33A N32A Yb02 140.8(5)
C33A N32A S004 121.7(6)
N41A N40A Yb02 112.5(4)
C39A N40A Yb02 133.7(6)
C39A N40A N41A 113.8(6)
N40A N41A H41A 118(7)
C42A N41A N40A 117.3(6)
C42A N41A H41A 125(7)
C2A C1A S1A 120.5(9)
C6A C1A S1A 120.1(7)
C6A C1A C2A 119.5(11)
C1A C2A H2A 121.4
C1A C2A C3A 117.3(12)
C3A C2A H2A 121.4
C2A C3A H3A 119.1
C4A C3A C2A 121.8(10)
C4A C3A H3A 119.1
C3A C4A C7A 118.8(13)
C5A C4A C3A 118.9(13)
C5A C4A C7A 122.3(15)
C4A C5A H5A 119.4
C4A C5A C6A 121.1(13)
C6A C5A H5A 119.4
C1A C6A C5A 121.4(10)
C1A C6A H6A 119.3
C5A C6A H6A 119.3
C4A C7A H7AA 109.5
C4A C7A H7AB 109.5
C4A C7A H7AC 109.5
H7AA C7A H7AB 109.5
H7AA C7A H7AC 109.5
H7AB C7A H7AC 109.5
C10A C9A N8A 122.8(8)
C10A C9A C14A 117.7(7)
C14A C9A N8A 119.5(6)
C9A C10A H10A 119.1
C11A C10A C9A 121.9(9)
C11A C10A H10A 119.1
C10A C11A H11A 119.8
C12A C11A C10A 120.3(8)
C12A C11A H11A 119.8
C11A C12A H12A 120.5
C13A C12A C11A 119.0(8)
C13A C12A H12A 120.5
C12A C13A H13A 118.8
C12A C13A C14A 122.4(8)
C14A C13A H13A 118.8
C9A C14A C15A 125.7(7)
C13A C14A C9A 118.7(7)
C13A C14A C15A 115.5(7)
N16A C15A C14A 128.7(7)
N16A C15A H15A 115.7
C14A C15A H15A 115.7
O3A C18A Yb02 38.5(3)
O3A C18A N17A 126.0(7)
O3A C18A C19A 116.6(7)
N17A C18A Yb02 87.9(4)
N17A C18A C19A 117.4(7)
C19A C18A Yb02 154.3(5)
C20A C19A C18A 119.1(7)
C20A C19A C24A 119.7(7)
C24A C19A C18A 121.0(7)
C19A C20A H20A 120.2
C19A C20A C21A 119.5(8)
C21A C20A H20A 120.2
C20A C21A H21A 119.9
C22A C21A C20A 120.1(9)
C22A C21A H21A 119.9
C21A C22A H22A 120.0
C21A C22A C23A 120.1(8)
C23A C22A H22A 120.0
C22A C23A H23A 119.9
C24A C23A C22A 120.1(9)
C24A C23A H23A 119.9
C19A C24A H24A 119.8
C23A C24A C19A 120.5(8)
C23A C24A H24A 119.8
C26A C25A S004 119.3(7)
C30A C25A S004 120.8(6)
C30A C25A C26A 119.9(8)
C25A C26A H26A 120.8
C27A C26A C25A 118.4(8)
C27A C26A H26A 120.8
C26A C27A H27A 119.0
C26A C27A C28A 122.0(8)
C28A C27A H27A 119.0
C27A C28A C31A 120.8(8)
C29A C28A C27A 118.5(8)
C29A C28A C31A 120.7(8)
C28A C29A H29A 119.8
C30A C29A C28A 120.3(8)
C30A C29A H29A 119.8
C25A C30A H30A 119.5
C29A C30A C25A 120.9(8)
C29A C30A H30A 119.5
C28A C31A H31D 109.5
C28A C31A H31E 109.5
C28A C31A H31F 109.5
H31D C31A H31E 109.5
H31D C31A H31F 109.5
H31E C31A H31F 109.5
N32A C33A C34A 123.6(7)
N32A C33A C38A 118.4(7)
C34A C33A C38A 118.0(8)
C33A C34A H34A 119.2
C35A C34A C33A 121.7(8)
C35A C34A H34A 119.2
C34A C35A H35A 119.7
C36A C35A C34A 120.7(9)
C36A C35A H35A 119.7
C35A C36A H36A 120.5
C35A C36A C37A 118.9(9)
C37A C36A H36A 120.5
C36A C37A H37A 118.8
C36A C37A C38A 122.3(9)
C38A C37A H37A 118.8
C33A C38A C39A 126.5(8)
C37A C38A C33A 118.3(8)
C37A C38A C39A 115.1(8)
N40A C39A C38A 128.3(8)
N40A C39A H39A 115.9
C38A C39A H39A 115.9
O6A C42A Yb02 37.9(4)
O6A C42A N41A 120.6(8)
O6A C42A C43A 121.2(7)
N41A C42A Yb02 82.9(5)
N41A C42A C43A 118.2(7)
C43A C42A Yb02 157.8(5)
C44A C43A C42A 122.7(8)
C48A C43A C42A 117.7(8)
C48A C43A C44A 119.6(8)
C43A C44A H44A 120.6
C45A C44A C43A 118.9(9)
C45A C44A H44A 120.6
C44A C45A H45A 119.2
C44A C45A C46A 121.6(9)
C46A C45A H45A 119.2
C45A C46A H46A 120.6
C47A C46A C45A 118.8(9)
C47A C46A H46A 120.6
C46A C47A H47A 119.8
C46A C47A C48A 120.5(9)
C48A C47A H47A 119.8
C43A C48A C47A 120.6(9)
C43A C48A H48A 119.7
C47A C48A H48A 119.7
H3WA O3W H3WB 90.2
H2WA O2W H2WB 103.4
H1WA O1W H1WB 108.1
H4WA O4W H4WB 111.2

loop_
_geom_bond_atom_site_label_1
_geom_bond_atom_site_label_2
_geom_bond_distance
Yb1 O1 2.357(6)
Yb1 O3 2.203(5)
Yb1 O4 2.386(5)
Yb1 O6 2.306(6)
Yb1 N8 2.384(6)
Yb1 N16 2.401(7)
Yb1 N32 2.387(6)
Yb1 N40 2.441(6)
S1 O4 1.452(6)
S1 O5 1.444(6)
S1 N32 1.579(6)
S1 C25 1.775(8)
S2 O1 1.486(6)
S2 O2 1.462(8)
S2 N8 1.579(8)
S2 C1 1.745(12)
O3 C18 1.269(9)
O6 C42 1.246(9)
N8 C9 1.404(11)
N16 N17 1.419(11)
N16 C15 1.302(11)
N17 C18 1.316(11)
N32 C33 1.393(10)
N40 N41 1.391(9)
N40 C39 1.295(10)
N41 H41 0.89(2)
N41 C42 1.322(11)
C1 C2 1.385(15)
C1 C6 1.356(17)
C2 H2 0.9500
C2 C3 1.375(18)
C3 H3 0.9500
C3 C4 1.40(2)
C4 C5 1.390(17)
C4 C7 1.532(17)
C5 H5 0.9500
C5 C6 1.426(16)
C6 H6 0.9500
C7 H7A 0.9800
C7 H7B 0.9800
C7 H7C 0.9800
C9 C10 1.409(13)
C9 C14 1.407(15)
C10 H10 0.9500
C10 C11 1.368(16)
C11 H11 0.9500
C11 C12 1.37(2)
C12 H12 0.9500
C12 C13 1.393(18)
C13 H13 0.9500
C13 C14 1.407(13)
C14 C15 1.454(15)
C15 H15 0.9500
C18 C19 1.495(13)
C19 C20 1.387(13)
C19 C24 1.379(13)
C20 H20 0.9500
C20 C21 1.374(13)
C21 H21 0.9500
C21 C22 1.398(17)
C22 H22 0.9500
C22 C23 1.37(2)
C23 H23 0.9500
C23 C24 1.39(2)
C24 H24 0.9500
C25 C26 1.401(11)
C25 C30 1.397(11)
C26 H26 0.9500
C26 C27 1.378(11)
C27 H27 0.9500
C27 C28 1.405(12)
C28 C29 1.400(12)
C28 C31 1.501(11)
C29 H29 0.9500
C29 C30 1.402(11)
C30 H30 0.9500
C31 H31A 0.9800
C31 H31B 0.9800
C31 H31C 0.9800
C33 C34 1.405(11)
C33 C38 1.424(10)
C34 H34 0.9500
C34 C35 1.379(12)
C35 H35 0.9500
C35 C36 1.395(12)
C36 H36 0.9500
C36 C37 1.370(12)
C37 H37 0.9500
C37 C38 1.405(11)
C38 C39 1.446(11)
C39 H39 0.9500
C42 C43 1.490(13)
C43 C44' 1.392(13)
C43 C48' 1.379(14)
C43 C44 1.446(18)
C43 C48 1.346(19)
C44' H44' 0.9500
C44' C45' 1.400(15)
C45' H45' 0.9500
C45' C46' 1.363(15)
C46' H46' 0.9500
C46' C47' 1.40(2)
C47' H47' 0.9500
C47' C48' 1.407(15)
C48' H48' 0.9500
C44 H44 0.9500
C44 C45 1.413(19)
C45 H45 0.9500
C45 C46 1.385(19)
C46 H46 0.9500
C46 C47 1.399(19)
C47 H47 0.9500
C47 C48 1.395(19)
C48 H48 0.9500
Yb02 O1A 2.382(5)
Yb02 O3A 2.202(5)
Yb02 O4A 2.374(5)
Yb02 O6A 2.309(5)
Yb02 N8A 2.380(6)
Yb02 N16A 2.414(6)
Yb02 N32A 2.386(7)
Yb02 N40A 2.461(6)
S1A O1A 1.481(6)
S1A O2A 1.437(7)
S1A N8A 1.559(7)
S1A C1A 1.756(10)
S004 O4A 1.468(6)
S004 O5A 1.447(5)
S004 N32A 1.582(7)
S004 C25A 1.740(9)
O3A C18A 1.300(9)
O6A C42A 1.249(9)
N8A C9A 1.417(10)
N16A N17A 1.419(8)
N16A C15A 1.274(10)
N17A C18A 1.305(10)
N32A C33A 1.398(10)
N40A N41A 1.418(9)
N40A C39A 1.291(10)
N41A H41A 0.90(2)
N41A C42A 1.331(10)
C1A C2A 1.389(13)
C1A C6A 1.357(15)
C2A H2A 0.9500
C2A C3A 1.444(18)
C3A H3A 0.9500
C3A C4A 1.387(19)
C4A C5A 1.312(16)
C4A C7A 1.530(18)
C5A H5A 0.9500
C5A C6A 1.427(15)
C6A H6A 0.9500
C7A H7AA 0.9800
C7A H7AB 0.9800
C7A H7AC 0.9800
C9A C10A 1.400(11)
C9A C14A 1.407(11)
C10A H10A 0.9500
C10A C11A 1.380(12)
C11A H11A 0.9500
C11A C12A 1.373(12)
C12A H12A 0.9500
C12A C13A 1.368(11)
C13A H13A 0.9500
C13A C14A 1.405(11)
C14A C15A 1.478(10)
C15A H15A 0.9500
C18A C19A 1.501(10)
C19A C20A 1.382(11)
C19A C24A 1.392(11)
C20A H20A 0.9500
C20A C21A 1.411(11)
C21A H21A 0.9500
C21A C22A 1.369(13)
C22A H22A 0.9500
C22A C23A 1.391(13)
C23A H23A 0.9500
C23A C24A 1.375(11)
C24A H24A 0.9500
C25A C26A 1.405(11)
C25A C30A 1.383(11)
C26A H26A 0.9500
C26A C27A 1.370(12)
C27A H27A 0.9500
C27A C28A 1.397(13)
C28A C29A 1.388(12)
C28A C31A 1.515(12)
C29A H29A 0.9500
C29A C30A 1.367(12)
C30A H30A 0.9500
C31A H31D 0.9800
C31A H31E 0.9800
C31A H31F 0.9800
C33A C34A 1.400(12)
C33A C38A 1.424(11)
C34A H34A 0.9500
C34A C35A 1.397(12)
C35A H35A 0.9500
C35A C36A 1.368(14)
C36A H36A 0.9500
C36A C37A 1.387(14)
C37A H37A 0.9500
C37A C38A 1.413(12)
C38A C39A 1.425(12)
C39A H39A 0.9500
C42A C43A 1.504(12)
C43A C44A 1.403(12)
C43A C48A 1.382(12)
C44A H44A 0.9500
C44A C45A 1.384(13)
C45A H45A 0.9500
C45A C46A 1.390(13)
C46A H46A 0.9500
C46A C47A 1.384(13)
C47A H47A 0.9500
C47A C48A 1.384(13)
C48A H48A 0.9500
O3W H3WA 0.9001
O3W H3WB 0.9002
O2W H2WA 0.8999
O2W H2WB 0.8999
O1W H1WA 0.8997
O1W H1WB 0.9000
O4W H4WA 0.9001
O4W H4WB 0.9001

loop_
_geom_torsion_atom_site_label_1
_geom_torsion_atom_site_label_2
_geom_torsion_atom_site_label_3
_geom_torsion_atom_site_label_4
_geom_torsion
Yb1 S1 N32 C33 175.6(7)
Yb1 S1 C25 C26 -21.4(8)
Yb1 S1 C25 C30 161.5(5)
Yb1 S2 N8 C9 -179.9(9)
Yb1 S2 C1 C2 132.9(7)
Yb1 S2 C1 C6 -44.3(10)
Yb1 O3 C18 N17 -2.9(12)
Yb1 O3 C18 C19 177.5(6)
Yb1 O6 C42 N41 -8.7(12)
Yb1 O6 C42 C43 168.4(8)
Yb1 N8 C9 C10 -174.4(7)
Yb1 N8 C9 C14 5.2(15)
Yb1 N16 N17 C18 7.1(10)
Yb1 N16 C15 C14 -5.6(16)
Yb1 N32 C33 C34 178.7(6)
Yb1 N32 C33 C38 -0.4(11)
Yb1 N40 N41 C42 5.2(10)
Yb1 N40 C39 C38 8.6(15)
Yb1 C18 C19 C20 -3(2)
Yb1 C18 C19 C24 177.7(12)
Yb1 C42 C43 C44' -129.9(18)
Yb1 C42 C43 C48' 28(3)
Yb1 C42 C43 C44 174(2)
Yb1 C42 C43 C48 5(3)
S1 N32 C33 C34 5.6(10)
S1 N32 C33 C38 -173.5(6)
S1 C25 C26 C27 -178.8(6)
S1 C25 C30 C29 178.0(6)
S2 N8 C9 C10 5.6(13)
S2 N8 C9 C14 -174.9(7)
S2 C1 C2 C3 -175.8(8)
S2 C1 C6 C5 177.0(7)
O1 S2 N8 Yb1 1.4(4)
O1 S2 N8 C9 -178.6(7)
O1 S2 C1 C2 80.3(9)
O1 S2 C1 C6 -96.9(9)
O2 S2 O1 Yb1 -128.6(4)
O2 S2 N8 Yb1 125.7(4)
O2 S2 N8 C9 -54.3(9)
O2 S2 C1 C2 -41.7(9)
O2 S2 C1 C6 141.1(9)
O3 C18 C19 C20 -7.0(13)
O3 C18 C19 C24 173.9(10)
O4 S1 N32 Yb1 -2.4(3)
O4 S1 N32 C33 173.1(6)
O4 S1 C25 C26 -75.4(7)
O4 S1 C25 C30 107.4(6)
O5 S1 O4 Yb1 -124.9(3)
O5 S1 N32 Yb1 123.8(3)
O5 S1 N32 C33 -60.6(7)
O5 S1 C25 C26 159.8(7)
O5 S1 C25 C30 -17.3(7)
O6 C42 C43 C44' -150.5(14)
O6 C42 C43 C48' 7.0(18)
O6 C42 C43 C44 153.2(17)
O6 C42 C43 C48 -16(2)
N8 S2 O1 Yb1 -1.4(5)
N8 S2 C1 C2 -171.2(7)
N8 S2 C1 C6 11.7(10)
N8 C9 C10 C11 179.6(9)
N8 C9 C14 C13 178.1(9)
N8 C9 C14 C15 -0.2(16)
N16 N17 C18 Yb1 -5.1(7)
N16 N17 C18 O3 -3.3(13)
N16 N17 C18 C19 176.3(7)
N17 N16 C15 C14 -178.3(10)
N17 C18 C19 C20 173.5(9)
N17 C18 C19 C24 -5.7(14)
N32 S1 O4 Yb1 2.5(3)
N32 S1 C25 C26 33.3(8)
N32 S1 C25 C30 -143.8(6)
N32 C33 C34 C35 -177.1(7)
N32 C33 C38 C37 176.4(7)
N32 C33 C38 C39 -3.6(12)
N40 N41 C42 Yb1 -3.8(7)
N40 N41 C42 O6 1.8(14)
N40 N41 C42 C43 -175.5(9)
N41 N40 C39 C38 -173.4(8)
N41 C42 C43 C44' 26.7(19)
N41 C42 C43 C48' -175.7(13)
N41 C42 C43 C44 -30(2)
N41 C42 C43 C48 161.2(17)
C1 S2 O1 Yb1 114.0(6)
C1 S2 N8 Yb1 -111.3(4)
C1 S2 N8 C9 68.7(8)
C1 C2 C3 C4 -0.6(16)
C2 C1 C6 C5 -0.1(16)
C2 C3 C4 C5 -1.5(17)
C2 C3 C4 C7 -177.9(10)
C3 C4 C5 C6 2.6(16)
C4 C5 C6 C1 -1.9(15)
C6 C1 C2 C3 1.4(15)
C7 C4 C5 C6 179.2(10)
C9 C10 C11 C12 1.0(18)
C9 C14 C15 N16 0.8(18)
C10 C9 C14 C13 -2.3(15)
C10 C9 C14 C15 179.4(10)
C10 C11 C12 C13 0(2)
C11 C12 C13 C14 -2.6(18)
C12 C13 C14 C9 3.6(16)
C12 C13 C14 C15 -177.8(11)
C13 C14 C15 N16 -177.6(10)
C14 C9 C10 C11 0.0(15)
C15 N16 N17 C18 -178.7(8)
C18 C19 C20 C21 -179.8(9)
C18 C19 C24 C23 -177.6(11)
C19 C20 C21 C22 -2.2(16)
C20 C19 C24 C23 3.2(18)
C20 C21 C22 C23 2.1(18)
C21 C22 C23 C24 1(2)
C22 C23 C24 C19 -3(2)
C24 C19 C20 C21 -0.5(15)
C25 S1 O4 Yb1 115.9(3)
C25 S1 N32 Yb1 -116.4(3)
C25 S1 N32 C33 59.2(6)
C25 C26 C27 C28 2.0(13)
C26 C25 C30 C29 0.9(12)
C26 C27 C28 C29 -1.4(13)
C26 C27 C28 C31 -178.6(8)
C27 C28 C29 C30 0.5(12)
C28 C29 C30 C25 -0.3(12)
C30 C25 C26 C27 -1.8(12)
C31 C28 C29 C30 177.7(8)
C33 C34 C35 C36 0.2(12)
C33 C38 C39 N40 -0.4(14)
C34 C33 C38 C37 -2.8(11)
C34 C33 C38 C39 177.2(8)
C34 C35 C36 C37 -1.6(13)
C35 C36 C37 C38 0.7(14)
C36 C37 C38 C33 1.5(13)
C36 C37 C38 C39 -178.5(8)
C37 C38 C39 N40 179.6(9)
C38 C33 C34 C35 2.0(11)
C39 N40 N41 C42 -173.3(8)
C42 C43 C44' C45' 171.0(16)
C42 C43 C48' C47' -172.0(16)
C42 C43 C44 C45 180(3)
C42 C43 C48 C47 175.8(15)
C43 C44' C45' C46' -9(3)
C43 C44 C45 C46 1(5)
C44' C43 C48' C47' -13(3)
C44' C45' C46' C47' 3(3)
C45' C46' C47' C48' -2(3)
C46' C47' C48' C43 7(3)
C48' C43 C44' C45' 14(3)
C44 C43 C48 C47 6.5(18)
C44 C45 C46 C47 11(5)
C45 C46 C47 C48 -15(4)
C46 C47 C48 C43 5(2)
C48 C43 C44 C45 -10(4)
Yb02 S1A N8A C9A -168.0(8)
Yb02 S1A C1A C2A 156.7(6)
Yb02 S1A C1A C6A -21.8(10)
Yb02 S004 N32A C33A -177.8(7)
Yb02 S004 C25A C26A -5.0(8)
Yb02 S004 C25A C30A 173.1(5)
Yb02 O3A C18A N17A 9.0(10)
Yb02 O3A C18A C19A -171.4(5)
Yb02 O6A C42A N41A -7.7(10)
Yb02 O6A C42A C43A 169.7(5)
Yb02 N8A C9A C10A -164.5(7)
Yb02 N8A C9A C14A 16.2(12)
Yb02 N16A N17A C18A -2.7(7)
Yb02 N16A C15A C14A -0.4(13)
Yb02 N32A C33A C34A -176.8(6)
Yb02 N32A C33A C38A 3.5(12)
Yb02 N40A N41A C42A 1.8(8)
Yb02 N40A C39A C38A 4.1(13)
Yb02 C18A C19A C20A -29.3(16)
Yb02 C18A C19A C24A 145.4(10)
Yb02 C42A C43A C44A -176.0(10)
Yb02 C42A C43A C48A 3.4(18)
S1A N8A C9A C10A -2.1(12)
S1A N8A C9A C14A 178.6(6)
S1A C1A C2A C3A -177.4(7)
S1A C1A C6A C5A 177.6(9)
S004 N32A C33A C34A -0.3(11)
S004 N32A C33A C38A -180.0(6)
S004 C25A C26A C27A 177.9(7)
S004 C25A C30A C29A -177.9(7)
O1A S1A N8A Yb02 -7.3(4)
O1A S1A N8A C9A -175.2(7)
O1A S1A C1A C2A 103.5(8)
O1A S1A C1A C6A -75.0(9)
O2A S1A O1A Yb02 -119.7(4)
O2A S1A N8A Yb02 118.3(4)
O2A S1A N8A C9A -49.7(8)
O2A S1A C1A C2A -20.6(9)
O2A S1A C1A C6A 161.0(8)
O3A C18A C19A C20A -16.9(11)
O3A C18A C19A C24A 157.7(7)
O4A S004 N32A Yb02 -3.2(3)
O4A S004 N32A C33A 179.0(6)
O4A S004 C25A C26A -58.1(8)
O4A S004 C25A C30A 120.0(7)
O5A S004 O4A Yb02 -122.7(3)
O5A S004 N32A Yb02 121.4(3)
O5A S004 N32A C33A -56.4(7)
O5A S004 C25A C26A 179.3(7)
O5A S004 C25A C30A -2.6(8)
O6A C42A C43A C44A 167.0(8)
O6A C42A C43A C48A -13.5(11)
N8A S1A O1A Yb02 7.3(4)
N8A S1A C1A C2A -148.4(7)
N8A S1A C1A C6A 33.1(9)
N8A C9A C10A C11A -178.2(8)
N8A C9A C14A C13A 177.2(7)
N8A C9A C14A C15A -0.1(12)
N16A N17A C18A Yb02 1.9(5)
N16A N17A C18A O3A -3.7(11)
N16A N17A C18A C19A 176.7(6)
N17A N16A C15A C14A -178.9(7)
N17A C18A C19A C20A 162.7(7)
N17A C18A C19A C24A -22.7(11)
N32A S004 O4A Yb02 3.3(3)
N32A S004 C25A C26A 51.7(8)
N32A S004 C25A C30A -130.1(7)
N32A C33A C34A C35A -177.2(8)
N32A C33A C38A C37A 177.9(8)
N32A C33A C38A C39A -6.1(13)
N40A N41A C42A Yb02 -1.3(5)
N40A N41A C42A O6A 3.4(10)
N40A N41A C42A C43A -174.0(6)
N41A N40A C39A C38A -174.7(8)
N41A C42A C43A C44A -15.6(11)
N41A C42A C43A C48A 163.9(7)
C1A S1A O1A Yb02 121.0(4)
C1A S1A N8A Yb02 -119.4(4)
C1A S1A N8A C9A 72.6(7)
C1A C2A C3A C4A 0.5(16)
C2A C1A C6A C5A -0.8(17)
C2A C3A C4A C5A -2.5(18)
C2A C3A C4A C7A 178.7(10)
C3A C4A C5A C6A 2.8(19)
C4A C5A C6A C1A -1.2(19)
C6A C1A C2A C3A 1.1(14)
C7A C4A C5A C6A -178.4(11)
C9A C10A C11A C12A -0.5(14)
C9A C14A C15A N16A -7.3(14)
C10A C9A C14A C13A -2.1(12)
C10A C9A C14A C15A -179.4(8)
C10A C11A C12A C13A 1.0(14)
C11A C12A C13A C14A -2.1(14)
C12A C13A C14A C9A 2.7(13)
C12A C13A C14A C15A -179.7(8)
C13A C14A C15A N16A 175.3(8)
C14A C9A C10A C11A 1.1(13)
C15A N16A N17A C18A 176.1(7)
C18A C19A C20A C21A 175.0(7)
C18A C19A C24A C23A -174.4(8)
C19A C20A C21A C22A -1.0(13)
C20A C19A C24A C23A 0.2(13)
C20A C21A C22A C23A 1.2(13)
C21A C22A C23A C24A -0.7(14)
C22A C23A C24A C19A 0.0(13)
C24A C19A C20A C21A 0.3(12)
C25A S004 O4A Yb02 119.5(3)
C25A S004 N32A Yb02 -116.5(3)
C25A S004 N32A C33A 65.7(7)
C25A C26A C27A C28A 0.7(15)
C26A C25A C30A C29A 0.2(13)
C26A C27A C28A C29A -1.0(14)
C26A C27A C28A C31A 178.6(9)
C27A C28A C29A C30A 0.9(13)
C28A C29A C30A C25A -0.5(13)
C30A C25A C26A C27A -0.3(14)
C31A C28A C29A C30A -178.8(8)
C33A C34A C35A C36A -1.1(16)
C33A C38A C39A N40A 2.7(15)
C34A C33A C38A C37A -1.8(12)
C34A C33A C38A C39A 174.2(8)
C34A C35A C36A C37A -1.0(18)
C35A C36A C37A C38A 1.7(19)
C36A C37A C38A C33A -0.3(16)
C36A C37A C38A C39A -176.7(10)
C37A C38A C39A N40A 178.7(9)
C38A C33A C34A C35A 2.5(13)
C39A N40A N41A C42A -179.2(7)
C42A C43A C44A C45A 175.8(8)
C42A C43A C48A C47A -175.2(8)
C43A C44A C45A C46A 0.2(14)
C44A C43A C48A C47A 4.3(13)
C44A C45A C46A C47A 2.6(14)
C45A C46A C47A C48A -1.9(14)
C46A C47A C48A C43A -1.5(14)
C48A C43A C44A C45A -3.6(13)
